data_7200667
loop_
_publ_author_name
'Lin, Xiao-Ming'
'Fang, Hua-Cai'
'Zhou, Zheng-Yuan'
'Chen, Li'
'Zhao, Jing-Wei'
'Zhu, Shi-Zheng'
'Cai, Yue-Peng'

_publ_section_title
;
 Temperature- and solvent-controlled dimensionality in a zinc
 6-(1H-benzoimidazol-2-yl)pyridinecarboxylate system
;
_journal_issue 5
_journal_name_full CrystEngComm
_journal_page_first 847
_journal_paper_doi 10.1039/b819800d
_journal_volume 11
_journal_year 2009
_chemical_formula_moiety 'C15 H14 N3 O3 S Zn, Cl O4, H2 O'
_chemical_formula_sum 'C15 H16 Cl N3 O8 S Zn'
_chemical_formula_weight 499.19
_chemical_name_systematic
;
?
;
_space_group_IT_number 14
_symmetry_cell_setting monoclinic
_symmetry_space_group_name_Hall '-P 2ybc'
_symmetry_space_group_name_H-M 'P 1 21/c 1'
_atom_sites_solution_hydrogens geom
_atom_sites_solution_primary direct
_atom_sites_solution_secondary difmap
_audit_creation_method SHELXL-97
_cell_angle_alpha 90.00
_cell_angle_beta 98.3000(10)
_cell_angle_gamma 90.00
_cell_formula_units_Z 4
_cell_length_a 12.9170(8)
_cell_length_b 7.3303(5)
_cell_length_c 20.6012(13)
_cell_measurement_reflns_used 3289
_cell_measurement_temperature 298(2)
_cell_measurement_theta_max 22.87
_cell_measurement_theta_min 2.03
_cell_volume 1930.2(2)
_computing_cell_refinement 'Bruker SMART'
_computing_data_collection 'Bruker SMART'
_computing_data_reduction 'Bruker SAINT'
_computing_molecular_graphics 'Bruker SHELXTL'
_computing_publication_material 'Bruker SHELXTL'
_computing_structure_refinement 'SHELXL-97 (Sheldrick, 1997)'
_computing_structure_solution 'SHELXS-97 (Sheldrick, 1990)'
_diffrn_ambient_temperature 298(2)
_diffrn_measured_fraction_theta_full 0.998
_diffrn_measured_fraction_theta_max 0.998
_diffrn_measurement_device_type 'CCD area detector'
_diffrn_measurement_method 'phi and omega scans'
_diffrn_radiation_monochromator graphite
_diffrn_radiation_source 'fine-focus sealed tube'
_diffrn_radiation_type MoK\a
_diffrn_radiation_wavelength 0.71073
_diffrn_reflns_av_R_equivalents 0.0288
_diffrn_reflns_av_sigmaI/netI 0.0334
_diffrn_reflns_limit_h_max 15
_diffrn_reflns_limit_h_min -15
_diffrn_reflns_limit_k_max 8
_diffrn_reflns_limit_k_min -8
_diffrn_reflns_limit_l_max 24
_diffrn_reflns_limit_l_min -18
_diffrn_reflns_number 9759
_diffrn_reflns_theta_full 25.50
_diffrn_reflns_theta_max 25.50
_diffrn_reflns_theta_min 1.59
_exptl_absorpt_coefficient_mu 1.569
_exptl_absorpt_correction_T_max 0.7874
_exptl_absorpt_correction_T_min 0.6678
_exptl_absorpt_correction_type multi-scan
_exptl_absorpt_process_details 'SADABS (Sheldrick, 1996)'
_exptl_crystal_colour 'pale yellow'
_exptl_crystal_density_diffrn 1.718
_exptl_crystal_density_method 'not measured'
_exptl_crystal_description block
_exptl_crystal_F_000 1016
_exptl_crystal_size_max 0.28
_exptl_crystal_size_mid 0.23
_exptl_crystal_size_min 0.16
_refine_diff_density_max 0.441
_refine_diff_density_min -0.415
_refine_diff_density_rms 0.081
_refine_ls_extinction_method none
_refine_ls_goodness_of_fit_ref 1.044
_refine_ls_hydrogen_treatment mixed
_refine_ls_matrix_type full
_refine_ls_number_parameters 270
_refine_ls_number_reflns 3580
_refine_ls_number_restraints 3
_refine_ls_restrained_S_all 1.043
_refine_ls_R_factor_all 0.0529
_refine_ls_R_factor_gt 0.0422
_refine_ls_shift/su_max 0.001
_refine_ls_shift/su_mean 0.000
_refine_ls_structure_factor_coef Fsqd
_refine_ls_weighting_details 'calc w=1/[\s^2^(Fo^2^)+(0.0645P)^2^+2.0492P] where P=(Fo^2^+2Fc^2^)/3'
_refine_ls_weighting_scheme calc
_refine_ls_wR_factor_gt 0.1127
_refine_ls_wR_factor_ref 0.1205
_reflns_number_gt 2926
_reflns_number_total 3580
_reflns_threshold_expression >2sigma(I)
_cod_data_source_file b819800d.txt
_cod_data_source_block c3
_cod_original_sg_symbol_H-M P2(1)/c
_cod_database_code 7200667

loop_
_symmetry_equiv_pos_as_xyz
'x, y, z'
'-x, y+1/2, -z+1/2'
'-x, -y, -z'
'x, -y-1/2, z-1/2'

loop_
_atom_site_label
_atom_site_type_symbol
_atom_site_fract_x
_atom_site_fract_y
_atom_site_fract_z
_atom_site_U_iso_or_equiv
_atom_site_adp_type
_atom_site_occupancy
_atom_site_symmetry_multiplicity
_atom_site_calc_flag
_atom_site_refinement_flags
_atom_site_disorder_assembly
_atom_site_disorder_group
Zn1 Zn 0.55671(3) 0.93866(6) 0.858992(19) 0.03216(16) Uani 1 1 d . . .
S1 S 0.78918(8) 0.86099(15) 0.87279(5) 0.0486(3) Uani 1 1 d . . .
Cl1 Cl 0.00955(8) 0.41050(17) 0.86928(5) 0.0532(3) Uani 1 1 d . . .
O1 O 0.53743(19) 1.0888(3) 0.77417(11) 0.0357(6) Uani 1 1 d . . .
O2 O 0.4106(2) 1.1850(3) 0.69538(11) 0.0393(6) Uani 1 1 d . . .
O3 O 0.70304(19) 0.9897(4) 0.88767(13) 0.0442(6) Uani 1 1 d . . .
O4 O -0.0990(3) 0.4008(7) 0.86956(18) 0.0893(13) Uani 1 1 d . . .
O5 O 0.0416(5) 0.5792(8) 0.8536(3) 0.163(3) Uani 1 1 d . . .
O7 O 0.0614(3) 0.3548(8) 0.9307(2) 0.1080(16) Uani 1 1 d . . .
O8 O 0.1887(3) 0.6282(7) 0.01124(19) 0.0847(13) Uani 1 1 d D . .
H8A H 0.149(4) 0.567(8) -0.017(2) 0.127 Uiso 1 1 d D . .
H8B H 0.182(5) 0.607(9) 0.0506(9) 0.127 Uiso 1 1 d D . .
N1 N 0.4064(2) 0.9333(3) 0.83794(13) 0.0267(6) Uani 1 1 d . . .
N2 N 0.5192(2) 0.8272(4) 0.94372(12) 0.0271(6) Uani 1 1 d . . .
N3 N 0.3888(2) 0.7255(4) 0.99339(13) 0.0300(6) Uani 1 1 d . . .
H3 H 0.3262 0.6993 0.9999 0.036 Uiso 1 1 calc R . .
C1 C 0.4438(3) 1.1005(5) 0.74630(16) 0.0309(7) Uani 1 1 d . . .
C2 C 0.3635(3) 1.0015(5) 0.78081(15) 0.0294(7) Uani 1 1 d . . .
C3 C 0.2577(3) 0.9853(6) 0.76057(18) 0.0420(9) Uani 1 1 d . . .
H3A H 0.2275 1.0314 0.7202 0.050 Uiso 1 1 calc R . .
C4 C 0.1973(3) 0.8993(6) 0.8013(2) 0.0482(10) Uani 1 1 d . . .
H4 H 0.1258 0.8851 0.7881 0.058 Uiso 1 1 calc R . .
C5 C 0.2428(3) 0.8336(6) 0.86223(18) 0.0419(9) Uani 1 1 d . . .
H5 H 0.2026 0.7777 0.8906 0.050 Uiso 1 1 calc R . .
C6 C 0.3493(3) 0.8541(4) 0.87912(15) 0.0289(7) Uani 1 1 d . . .
O6 O 0.0351(4) 0.2897(9) 0.8218(3) 0.135(2) Uani 1 1 d . . .
C7 C 0.4167(3) 0.7994(4) 0.93923(15) 0.0278(7) Uani 1 1 d . . .
C8 C 0.5613(3) 0.7635(4) 1.00532(15) 0.0275(7) Uani 1 1 d . . .
C9 C 0.6639(3) 0.7532(5) 1.03670(17) 0.0356(8) Uani 1 1 d . . .
H9 H 0.7193 0.7956 1.0167 0.043 Uiso 1 1 calc R . .
C10 C 0.6804(3) 0.6779(5) 1.09845(18) 0.0409(9) Uani 1 1 d . . .
H10 H 0.7484 0.6690 1.1204 0.049 Uiso 1 1 calc R . .
C11 C 0.5973(3) 0.6141(5) 1.12936(17) 0.0395(9) Uani 1 1 d . . .
H11 H 0.6116 0.5644 1.1712 0.047 Uiso 1 1 calc R . .
C12 C 0.4953(3) 0.6231(5) 1.09930(16) 0.0365(8) Uani 1 1 d . . .
H12 H 0.4403 0.5806 1.1197 0.044 Uiso 1 1 calc R . .
C13 C 0.4789(3) 0.6992(4) 1.03677(15) 0.0284(7) Uani 1 1 d . . .
C14 C 0.8272(4) 0.9457(9) 0.7996(2) 0.0819(19) Uani 1 1 d . . .
H14A H 0.7719 0.9255 0.7638 0.123 Uiso 1 1 calc R . .
H14B H 0.8892 0.8837 0.7910 0.123 Uiso 1 1 calc R . .
H14C H 0.8410 1.0741 0.8041 0.123 Uiso 1 1 calc R . .
C15 C 0.8995(4) 0.9306(7) 0.9290(3) 0.0672(14) Uani 1 1 d . . .
H15A H 0.9072 1.0606 0.9268 0.101 Uiso 1 1 calc R . .
H15B H 0.9612 0.8726 0.9179 0.101 Uiso 1 1 calc R . .
H15C H 0.8897 0.8963 0.9726 0.101 Uiso 1 1 calc R . .

loop_
_atom_site_aniso_label
_atom_site_aniso_U_11
_atom_site_aniso_U_22
_atom_site_aniso_U_33
_atom_site_aniso_U_23
_atom_site_aniso_U_13
_atom_site_aniso_U_12
Zn1 0.0296(2) 0.0384(3) 0.0293(2) 0.00084(17) 0.00721(16) -0.00186(17)
S1 0.0334(5) 0.0514(6) 0.0600(7) -0.0034(5) 0.0039(4) -0.0029(4)
Cl1 0.0368(5) 0.0723(8) 0.0507(6) 0.0011(5) 0.0069(4) -0.0109(5)
O1 0.0347(14) 0.0441(15) 0.0303(13) 0.0050(10) 0.0109(10) -0.0040(11)
O2 0.0517(16) 0.0383(14) 0.0280(13) 0.0089(11) 0.0063(11) -0.0017(12)
O3 0.0291(13) 0.0547(16) 0.0489(16) -0.0098(13) 0.0061(12) -0.0067(12)
O4 0.0373(18) 0.160(4) 0.071(2) 0.025(2) 0.0060(16) 0.000(2)
O5 0.158(6) 0.107(4) 0.222(7) 0.052(4) 0.022(5) -0.055(4)
O7 0.069(3) 0.171(5) 0.076(3) 0.033(3) -0.013(2) -0.012(3)
O8 0.063(2) 0.125(3) 0.074(2) -0.033(2) 0.036(2) -0.045(2)
N1 0.0295(15) 0.0277(14) 0.0237(13) 0.0003(11) 0.0066(11) -0.0008(11)
N2 0.0307(15) 0.0282(14) 0.0232(13) 0.0000(11) 0.0067(11) -0.0004(12)
N3 0.0311(15) 0.0336(16) 0.0268(14) 0.0008(12) 0.0093(12) -0.0046(12)
C1 0.037(2) 0.0287(17) 0.0284(18) -0.0037(14) 0.0087(15) -0.0012(14)
C2 0.0339(18) 0.0297(17) 0.0244(16) 0.0011(14) 0.0037(14) -0.0012(14)
C3 0.038(2) 0.052(2) 0.034(2) 0.0079(17) -0.0038(16) -0.0042(18)
C4 0.0282(19) 0.067(3) 0.047(2) 0.012(2) -0.0039(17) -0.0093(18)
C5 0.033(2) 0.052(2) 0.041(2) 0.0095(18) 0.0074(16) -0.0102(17)
C6 0.0307(17) 0.0281(17) 0.0281(17) -0.0021(14) 0.0054(14) -0.0035(14)
O6 0.121(4) 0.175(5) 0.116(4) -0.053(4) 0.044(3) 0.014(4)
C7 0.0329(18) 0.0262(17) 0.0253(16) -0.0007(13) 0.0077(13) -0.0037(14)
C8 0.0346(18) 0.0236(16) 0.0249(16) -0.0034(13) 0.0060(13) 0.0007(14)
C9 0.0332(19) 0.039(2) 0.0352(19) -0.0033(16) 0.0062(15) 0.0011(16)
C10 0.043(2) 0.041(2) 0.036(2) -0.0053(17) -0.0039(16) 0.0076(17)
C11 0.053(2) 0.040(2) 0.0250(18) 0.0030(15) 0.0037(16) 0.0051(18)
C12 0.050(2) 0.0332(19) 0.0274(18) 0.0011(15) 0.0109(16) -0.0014(16)
C13 0.0359(18) 0.0251(17) 0.0247(16) -0.0048(13) 0.0062(14) -0.0017(14)
C14 0.067(3) 0.133(6) 0.051(3) -0.014(3) 0.027(3) -0.029(3)
C15 0.037(2) 0.086(4) 0.072(3) 0.007(3) -0.013(2) -0.003(2)

loop_
_atom_type_symbol
_atom_type_description
_atom_type_scat_dispersion_real
_atom_type_scat_dispersion_imag
_atom_type_scat_source
C C 0.0033 0.0016 'International Tables Vol C Tables 4.2.6.8 and 6.1.1.4'
H H 0.0000 0.0000 'International Tables Vol C Tables 4.2.6.8 and 6.1.1.4'
N N 0.0061 0.0033 'International Tables Vol C Tables 4.2.6.8 and 6.1.1.4'
O O 0.0106 0.0060 'International Tables Vol C Tables 4.2.6.8 and 6.1.1.4'
Cl Cl 0.1484 0.1585 'International Tables Vol C Tables 4.2.6.8 and 6.1.1.4'
Zn Zn 0.2839 1.4301 'International Tables Vol C Tables 4.2.6.8 and 6.1.1.4'
S S 0.1246 0.1234 'International Tables Vol C Tables 4.2.6.8 and 6.1.1.4'

loop_
_geom_angle_atom_site_label_1
_geom_angle_atom_site_label_2
_geom_angle_atom_site_label_3
_geom_angle
_geom_angle_site_symmetry_1
_geom_angle_site_symmetry_3
_geom_angle_publ_flag
N1 Zn1 O3 168.81(11) . . ?
N1 Zn1 N2 80.16(11) . . ?
O3 Zn1 N2 99.09(11) . . ?
N1 Zn1 O1 79.90(10) . . ?
O3 Zn1 O1 98.61(11) . . ?
N2 Zn1 O1 157.87(10) . . ?
N1 Zn1 O2 97.28(10) . 2_646 ?
O3 Zn1 O2 93.84(11) . 2_646 ?
N2 Zn1 O2 100.36(10) . 2_646 ?
O1 Zn1 O2 91.59(9) . 2_646 ?
O3 S1 C14 104.8(2) . . ?
O3 S1 C15 103.4(2) . . ?
C14 S1 C15 99.2(3) . . ?
O5 Cl1 O6 107.4(4) . . ?
O5 Cl1 O4 112.7(4) . . ?
O6 Cl1 O4 107.9(3) . . ?
O5 Cl1 O7 110.9(4) . . ?
O6 Cl1 O7 108.5(3) . . ?
O4 Cl1 O7 109.2(2) . . ?
C1 O1 Zn1 114.5(2) . . ?
C1 O2 Zn1 140.3(2) . 2_656 ?
S1 O3 Zn1 121.93(16) . . ?
H8A O8 H8B 115(3) . . ?
C2 N1 C6 122.0(3) . . ?
C2 N1 Zn1 118.1(2) . . ?
C6 N1 Zn1 119.8(2) . . ?
C7 N2 C8 105.5(3) . . ?
C7 N2 Zn1 111.0(2) . . ?
C8 N2 Zn1 143.5(2) . . ?
C7 N3 C13 107.1(3) . . ?
C7 N3 H3 126.4 . . ?
C13 N3 H3 126.4 . . ?
O2 C1 O1 127.5(3) . . ?
O2 C1 C2 117.2(3) . . ?
O1 C1 C2 115.3(3) . . ?
N1 C2 C3 120.5(3) . . ?
N1 C2 C1 111.6(3) . . ?
C3 C2 C1 127.8(3) . . ?
C2 C3 C4 118.7(3) . . ?
C2 C3 H3A 120.7 . . ?
C4 C3 H3A 120.7 . . ?
C3 C4 C5 120.3(4) . . ?
C3 C4 H4 119.8 . . ?
C5 C4 H4 119.8 . . ?
C6 C5 C4 117.7(3) . . ?
C6 C5 H5 121.1 . . ?
C4 C5 H5 121.1 . . ?
N1 C6 C5 120.7(3) . . ?
N1 C6 C7 110.0(3) . . ?
C5 C6 C7 129.4(3) . . ?
N2 C7 N3 113.0(3) . . ?
N2 C7 C6 118.8(3) . . ?
N3 C7 C6 128.2(3) . . ?
N2 C8 C9 131.7(3) . . ?
N2 C8 C13 108.1(3) . . ?
C9 C8 C13 120.1(3) . . ?
C10 C9 C8 117.5(3) . . ?
C10 C9 H9 121.2 . . ?
C8 C9 H9 121.2 . . ?
C9 C10 C11 121.7(4) . . ?
C9 C10 H10 119.1 . . ?
C11 C10 H10 119.1 . . ?
C12 C11 C10 121.7(3) . . ?
C12 C11 H11 119.2 . . ?
C10 C11 H11 119.2 . . ?
C11 C12 C13 116.4(3) . . ?
C11 C12 H12 121.8 . . ?
C13 C12 H12 121.8 . . ?
N3 C13 C12 131.3(3) . . ?
N3 C13 C8 106.2(3) . . ?
C12 C13 C8 122.4(3) . . ?
S1 C14 H14A 109.5 . . ?
S1 C14 H14B 109.5 . . ?
H14A C14 H14B 109.5 . . ?
S1 C14 H14C 109.5 . . ?
H14A C14 H14C 109.5 . . ?
H14B C14 H14C 109.5 . . ?
S1 C15 H15A 109.5 . . ?
S1 C15 H15B 109.5 . . ?
H15A C15 H15B 109.5 . . ?
S1 C15 H15C 109.5 . . ?
H15A C15 H15C 109.5 . . ?
H15B C15 H15C 109.5 . . ?

loop_
_geom_bond_atom_site_label_1
_geom_bond_atom_site_label_2
_geom_bond_distance
_geom_bond_site_symmetry_2
_geom_bond_publ_flag
Zn1 N1 1.927(3) . ?
Zn1 O3 1.934(3) . ?
Zn1 N2 2.048(3) . ?
Zn1 O1 2.050(2) . ?
Zn1 O2 2.242(2) 2_646 ?
S1 O3 1.523(3) . ?
S1 C14 1.765(5) . ?
S1 C15 1.776(4) . ?
Cl1 O5 1.358(5) . ?
Cl1 O6 1.394(5) . ?
Cl1 O4 1.404(3) . ?
Cl1 O7 1.404(4) . ?
O1 C1 1.264(4) . ?
O2 C1 1.240(4) . ?
O2 Zn1 2.242(2) 2_656 ?
O8 H8A 0.840(10) . ?
O8 H8B 0.842(10) . ?
N1 C2 1.324(4) . ?
N1 C6 1.335(4) . ?
N2 C7 1.330(4) . ?
N2 C8 1.387(4) . ?
N3 C7 1.336(4) . ?
N3 C13 1.375(4) . ?
N3 H3 0.8600 . ?
C1 C2 1.524(5) . ?
C2 C3 1.375(5) . ?
C3 C4 1.379(6) . ?
C3 H3A 0.9300 . ?
C4 C5 1.392(5) . ?
C4 H4 0.9300 . ?
C5 C6 1.378(5) . ?
C5 H5 0.9300 . ?
C6 C7 1.463(5) . ?
C8 C9 1.390(5) . ?
C8 C13 1.406(5) . ?
C9 C10 1.375(5) . ?
C9 H9 0.9300 . ?
C10 C11 1.406(5) . ?
C10 H10 0.9300 . ?
C11 C12 1.373(5) . ?
C11 H11 0.9300 . ?
C12 C13 1.392(5) . ?
C12 H12 0.9300 . ?
C14 H14A 0.9600 . ?
C14 H14B 0.9600 . ?
C14 H14C 0.9600 . ?
C15 H15A 0.9600 . ?
C15 H15B 0.9600 . ?
C15 H15C 0.9600 . ?

loop_
_geom_hbond_atom_site_label_D
_geom_hbond_atom_site_label_H
_geom_hbond_atom_site_label_A
_geom_hbond_distance_DH
_geom_hbond_distance_HA
_geom_hbond_distance_DA
_geom_hbond_angle_DHA
_geom_hbond_site_symmetry_A
O8 H8A O7 0.840(10) 2.13(2) 2.947(6) 165(6) 1_554
O8 H8B O4 0.842(10) 2.09(3) 2.871(5) 154(7) 3_566
N3 H3 O8 0.86 1.90 2.756(4) 176.5 1_556

loop_
_geom_torsion_atom_site_label_1
_geom_torsion_atom_site_label_2
_geom_torsion_atom_site_label_3
_geom_torsion_atom_site_label_4
_geom_torsion
_geom_torsion_site_symmetry_1
_geom_torsion_site_symmetry_2
_geom_torsion_site_symmetry_3
_geom_torsion_site_symmetry_4
_geom_torsion_publ_flag
N1 Zn1 O1 C1 -3.7(2) . . . . ?
O3 Zn1 O1 C1 -172.4(2) . . . . ?
N2 Zn1 O1 C1 -29.6(4) . . . . ?
O2 Zn1 O1 C1 93.5(2) 2_646 . . . ?
C14 S1 O3 Zn1 93.6(3) . . . . ?
C15 S1 O3 Zn1 -162.9(2) . . . . ?
N1 Zn1 O3 S1 -177.2(5) . . . . ?
N2 Zn1 O3 S1 97.59(19) . . . . ?
O1 Zn1 O3 S1 -95.7(2) . . . . ?
O2 Zn1 O3 S1 -3.5(2) 2_646 . . . ?
O3 Zn1 N1 C2 90.6(6) . . . . ?
N2 Zn1 N1 C2 177.6(3) . . . . ?
O1 Zn1 N1 C2 7.3(2) . . . . ?
O2 Zn1 N1 C2 -83.1(2) 2_646 . . . ?
O3 Zn1 N1 C6 -92.7(6) . . . . ?
N2 Zn1 N1 C6 -5.7(2) . . . . ?
O1 Zn1 N1 C6 -176.0(3) . . . . ?
O2 Zn1 N1 C6 93.7(2) 2_646 . . . ?
N1 Zn1 N2 C7 3.8(2) . . . . ?
O3 Zn1 N2 C7 172.5(2) . . . . ?
O1 Zn1 N2 C7 29.7(4) . . . . ?
O2 Zn1 N2 C7 -91.9(2) 2_646 . . . ?
N1 Zn1 N2 C8 -178.6(4) . . . . ?
O3 Zn1 N2 C8 -9.9(4) . . . . ?
O1 Zn1 N2 C8 -152.7(3) . . . . ?
O2 Zn1 N2 C8 85.7(4) 2_646 . . . ?
Zn1 O2 C1 O1 -33.5(6) 2_656 . . . ?
Zn1 O2 C1 C2 145.2(3) 2_656 . . . ?
Zn1 O1 C1 O2 178.7(3) . . . . ?
Zn1 O1 C1 C2 0.0(4) . . . . ?
C6 N1 C2 C3 -3.0(5) . . . . ?
Zn1 N1 C2 C3 173.7(3) . . . . ?
C6 N1 C2 C1 174.3(3) . . . . ?
Zn1 N1 C2 C1 -9.0(4) . . . . ?
O2 C1 C2 N1 -173.2(3) . . . . ?
O1 C1 C2 N1 5.7(4) . . . . ?
O2 C1 C2 C3 3.9(5) . . . . ?
O1 C1 C2 C3 -177.3(4) . . . . ?
N1 C2 C3 C4 1.0(6) . . . . ?
C1 C2 C3 C4 -175.9(4) . . . . ?
C2 C3 C4 C5 1.2(7) . . . . ?
C3 C4 C5 C6 -1.4(6) . . . . ?
C2 N1 C6 C5 2.7(5) . . . . ?
Zn1 N1 C6 C5 -173.9(3) . . . . ?
C2 N1 C6 C7 -177.4(3) . . . . ?
Zn1 N1 C6 C7 6.0(4) . . . . ?
C4 C5 C6 N1 -0.5(6) . . . . ?
C4 C5 C6 C7 179.7(4) . . . . ?
C8 N2 C7 N3 1.0(4) . . . . ?
Zn1 N2 C7 N3 179.6(2) . . . . ?
C8 N2 C7 C6 179.7(3) . . . . ?
Zn1 N2 C7 C6 -1.8(4) . . . . ?
C13 N3 C7 N2 -1.0(4) . . . . ?
C13 N3 C7 C6 -179.5(3) . . . . ?
N1 C6 C7 N2 -2.4(4) . . . . ?
C5 C6 C7 N2 177.4(4) . . . . ?
N1 C6 C7 N3 176.0(3) . . . . ?
C5 C6 C7 N3 -4.2(6) . . . . ?
C7 N2 C8 C9 178.4(4) . . . . ?
Zn1 N2 C8 C9 0.7(6) . . . . ?
C7 N2 C8 C13 -0.6(3) . . . . ?
Zn1 N2 C8 C13 -178.3(3) . . . . ?
N2 C8 C9 C10 -178.6(3) . . . . ?
C13 C8 C9 C10 0.3(5) . . . . ?
C8 C9 C10 C11 -0.3(5) . . . . ?
C9 C10 C11 C12 0.2(6) . . . . ?
C10 C11 C12 C13 -0.2(5) . . . . ?
C7 N3 C13 C12 -178.1(3) . . . . ?
C7 N3 C13 C8 0.6(4) . . . . ?
C11 C12 C13 N3 178.7(3) . . . . ?
C11 C12 C13 C8 0.2(5) . . . . ?
N2 C8 C13 N3 0.0(4) . . . . ?
C9 C8 C13 N3 -179.1(3) . . . . ?
N2 C8 C13 C12 178.9(3) . . . . ?
C9 C8 C13 C12 -0.2(5) . . . . ?
